data_1503806
loop_
_publ_author_name
'Silvanus, Andrew C.'
'Heffernan, Stephen J.'
'Liptrot, David J.'
'Kociok-K\"ohn, Gabriele'
'Andrews, Benjamin I.'
'Carbery, David R.'

_publ_section_title
;
 Stereoselective double Friedel-Crafts alkylation of indoles with divinyl
 ketones.
;
_journal_issue 5
_journal_name_full 'Organic letters'
_journal_page_first 1175
_journal_page_last 1178
_journal_paper_doi 10.1021/ol900014a
_journal_volume 11
_journal_year 2009
_chemical_absolute_configuration syn
_chemical_formula_moiety 'C21 H21 N O2'
_chemical_formula_sum 'C21 H21 N O2'
_chemical_formula_weight 319.39
_chemical_name_systematic
;
 ?
;
_space_group_IT_number 19
_symmetry_cell_setting orthorhombic
_symmetry_space_group_name_Hall 'P 2ac 2ab'
_symmetry_space_group_name_H-M 'P 21 21 21'
_atom_sites_solution_hydrogens geom
_atom_sites_solution_primary direct
_atom_sites_solution_secondary difmap
_audit_creation_method SHELXL-97
_cell_angle_alpha 90.00
_cell_angle_beta 90.00
_cell_angle_gamma 90.00
_cell_formula_units_Z 4
_cell_length_a 9.6622(3)
_cell_length_b 10.4643(3)
_cell_length_c 15.9542(6)
_cell_measurement_reflns_used 13315
_cell_measurement_temperature 150(2)
_cell_measurement_theta_max 25.028
_cell_measurement_theta_min 2.910
_cell_volume 1613.10(9)
_computing_cell_refinement 'HKL Scalepack (Otwinski & Minor, 1997)'
_computing_data_collection 'Collect (Nonius BV, 1997-2000)'
_computing_data_reduction
;
 DENZO-SCALEPACK Z. Otwinowski and W. Minor, " 
 Processing of X-ray Diffraction Data Collected in Oscillation Mode ", 
 Methods in Enzymology, Volume 276: Macromolecular Crystallography, 
 part A, p.307-326, 1997,C.W. Carter, Jr. & R. M. Sweet, Eds., Academic Press.
;
_computing_molecular_graphics 'ORTEP3 for Windows - Farrugia, L. J. J. Appl. Crystallogr. 1997, 30, 565'
_computing_publication_material
;
 'WinGX publication routines, Farrugia, 
 L. J., J. Appl. Crystallogr., 1999, 32, 837-838
;
_computing_structure_refinement
;
 SHELXL97 -Program for Crystal Structure Analysis (Release 97-2). 
 Sheldrick, G.M., Instit\"ut f\"ur Anorganische Chemie der Universit\"at, 
 Tammanstrasse 4, D-3400 G\"ottingen, Germany, 1998 
;
_computing_structure_solution
; 
 SIR97- Altomare A., Burla M.C., Camalli M., Cascarano G.L., Giacovazzo C. , 
 Guagliardi A., Moliterni A.G.G., Polidori G.,Spagna R. 
 (1999) J. Appl. Cryst. 32, 115-119
;
_diffrn_ambient_temperature 150(2)
_diffrn_measured_fraction_theta_full 0.992
_diffrn_measured_fraction_theta_max 0.992
_diffrn_measurement_device_type 'Nonius Kappa CCD'
_diffrn_measurement_method '163 2.0 degree images with \w scans'
_diffrn_radiation_monochromator graphite
_diffrn_radiation_source 'fine-focus sealed tube'
_diffrn_radiation_type MoK\a
_diffrn_radiation_wavelength 0.71073
_diffrn_reflns_av_R_equivalents 0.1172
_diffrn_reflns_av_sigmaI/netI 0.0654
_diffrn_reflns_limit_h_max 11
_diffrn_reflns_limit_h_min -11
_diffrn_reflns_limit_k_max 12
_diffrn_reflns_limit_k_min -12
_diffrn_reflns_limit_l_max 18
_diffrn_reflns_limit_l_min -18
_diffrn_reflns_number 17691
_diffrn_reflns_theta_full 25.01
_diffrn_reflns_theta_max 25.01
_diffrn_reflns_theta_min 3.84
_diffrn_standards_decay_% 0
_diffrn_standards_number 0
_exptl_absorpt_coefficient_mu 0.084
_exptl_absorpt_correction_type none
_exptl_crystal_colour yellow
_exptl_crystal_density_diffrn 1.315
_exptl_crystal_density_method 'not measured'
_exptl_crystal_description 'irregular shape'
_exptl_crystal_F_000 680
_exptl_crystal_size_max 0.30
_exptl_crystal_size_mid 0.15
_exptl_crystal_size_min 0.10
_refine_diff_density_max 0.197
_refine_diff_density_min -0.240
_refine_diff_density_rms 0.059
_refine_ls_abs_structure_details 'Flack H D (1983), Acta Cryst. A39, 876-881'
_refine_ls_abs_structure_Flack -3(2)
_refine_ls_extinction_method none
_refine_ls_goodness_of_fit_ref 1.086
_refine_ls_hydrogen_treatment mixed
_refine_ls_matrix_type full
_refine_ls_number_parameters 223
_refine_ls_number_reflns 2837
_refine_ls_number_restraints 0
_refine_ls_restrained_S_all 1.086
_refine_ls_R_factor_all 0.0638
_refine_ls_R_factor_gt 0.0512
_refine_ls_shift/su_max 0.000
_refine_ls_shift/su_mean 0.000
_refine_ls_structure_factor_coef Fsqd
_refine_ls_weighting_details 'calc w=1/[\s^2^(Fo^2^)+(0.0542P)^2^+0.6545P] where P=(Fo^2^+2Fc^2^)/3'
_refine_ls_weighting_scheme calc
_refine_ls_wR_factor_gt 0.1184
_refine_ls_wR_factor_ref 0.1268
_reflns_number_gt 2432
_reflns_number_total 2837
_reflns_threshold_expression >2sigma(I)
_cod_data_source_file ol900014a_si_002.cif
_cod_data_source_block k08dc3
_cod_depositor_comments
;
The following automatic conversions were performed:

'_symmetry_cell_setting' value 'Orthorhombic' changed to
'orthorhombic' according to
/home/saulius/struct/CIF-dictionaries/cif_core.dic dictionary named
'cif_core.dic' version 2.4.2 from 2011-04-26.

Automatic conversion script
Id: cif_fix_values 1715 2011-07-08 13:25:40Z adriana 
;
_cod_database_code 1503806

loop_
_symmetry_equiv_pos_as_xyz
'x, y, z'
'-x+1/2, -y, z+1/2'
'x+1/2, -y+1/2, -z'
'-x, y+1/2, -z+1/2'

loop_
_atom_site_label
_atom_site_type_symbol
_atom_site_fract_x
_atom_site_fract_y
_atom_site_fract_z
_atom_site_U_iso_or_equiv
_atom_site_adp_type
_atom_site_occupancy
_atom_site_symmetry_multiplicity
_atom_site_calc_flag
_atom_site_refinement_flags
N N 0.7196(2) 0.7431(2) 0.85127(15) 0.0296(5) Uani 1 1 d .
H1 H 0.742(4) 0.667(4) 0.834(3) 0.057(11) Uiso 1 1 d .
O1 O 0.2692(2) 1.05384(19) 0.80229(13) 0.0368(5) Uani 1 1 d .
O2 O 1.1056(2) 1.0296(2) 1.04697(15) 0.0454(6) Uani 1 1 d .
C1 C 0.2387(3) 1.1509(3) 0.8623(2) 0.0374(7) Uani 1 1 d .
H1A H 0.3080 1.2190 0.8584 0.056 Uiso 1 1 calc R
H1B H 0.2406 1.1141 0.9188 0.056 Uiso 1 1 calc R
H1C H 0.1467 1.1863 0.8511 0.056 Uiso 1 1 calc R
C2 C 0.3832(3) 0.9780(3) 0.81791(19) 0.0305(6) Uani 1 1 d .
C3 C 0.3890(3) 0.8670(3) 0.7676(2) 0.0327(7) Uani 1 1 d .
H3 H 0.3177 0.8513 0.7280 0.039 Uiso 1 1 calc R
C4 C 0.4957(3) 0.7816(3) 0.77498(18) 0.0315(7) Uani 1 1 d .
H4 H 0.4983 0.7061 0.7419 0.038 Uiso 1 1 calc R
C5 C 0.6002(3) 0.8087(3) 0.83235(18) 0.0274(6) Uani 1 1 d .
C6 C 0.7946(3) 0.8090(3) 0.91162(18) 0.0281(6) Uani 1 1 d .
C7 C 0.9319(3) 0.7571(3) 0.9439(2) 0.0325(7) Uani 1 1 d .
H7 H 0.9137 0.7178 0.9999 0.039 Uiso 1 1 calc R
C8 C 0.9845(3) 0.6509(3) 0.88642(18) 0.0302(6) Uani 1 1 d .
C9 C 0.9292(3) 0.5288(3) 0.89396(19) 0.0334(7) Uani 1 1 d .
H9 H 0.8601 0.5127 0.9350 0.040 Uiso 1 1 calc R
C10 C 0.9734(3) 0.4296(3) 0.8423(2) 0.0377(7) Uani 1 1 d .
H10 H 0.9336 0.3470 0.8476 0.045 Uiso 1 1 calc R
C11 C 1.0763(3) 0.4518(3) 0.7827(2) 0.0395(8) Uani 1 1 d .
H11 H 1.1075 0.3845 0.7474 0.047 Uiso 1 1 calc R
C12 C 1.1319(3) 0.5716(3) 0.7756(2) 0.0394(8) Uani 1 1 d .
H12 H 1.2024 0.5866 0.7353 0.047 Uiso 1 1 calc R
C13 C 1.0871(3) 0.6720(3) 0.82621(19) 0.0328(7) Uani 1 1 d .
H13 H 1.1264 0.7547 0.8198 0.039 Uiso 1 1 calc R
C14 C 1.0375(3) 0.8618(3) 0.9568(2) 0.0355(7) Uani 1 1 d .
H14A H 1.0476 0.9082 0.9030 0.043 Uiso 1 1 calc R
H14B H 1.1275 0.8207 0.9688 0.043 Uiso 1 1 calc R
C15 C 1.0108(3) 0.9605(3) 1.02507(18) 0.0330(7) Uani 1 1 d .
C16 C 0.8688(3) 0.9742(3) 1.06168(19) 0.0351(7) Uani 1 1 d .
H16A H 0.8721 1.0359 1.1086 0.042 Uiso 1 1 calc R
H16B H 0.8386 0.8907 1.0845 0.042 Uiso 1 1 calc R
C17 C 0.7624(3) 1.0205(3) 0.99606(18) 0.0322(7) Uani 1 1 d .
H17 H 0.6761 1.0428 1.0274 0.039 Uiso 1 1 calc R
C18 C 0.8114(3) 1.1431(3) 0.9526(2) 0.0387(7) Uani 1 1 d .
H18A H 0.7362 1.1778 0.9183 0.058 Uiso 1 1 calc R
H18B H 0.8911 1.1237 0.9168 0.058 Uiso 1 1 calc R
H18C H 0.8384 1.2061 0.9950 0.058 Uiso 1 1 calc R
C19 C 0.7231(3) 0.9181(3) 0.93277(17) 0.0279(6) Uani 1 1 d .
C20 C 0.5984(3) 0.9200(3) 0.88268(18) 0.0274(6) Uani 1 1 d .
C21 C 0.4863(3) 1.0052(3) 0.87568(18) 0.0297(6) Uani 1 1 d .
H21 H 0.4815 1.0796 0.9097 0.036 Uiso 1 1 calc R

loop_
_atom_site_aniso_label
_atom_site_aniso_U_11
_atom_site_aniso_U_22
_atom_site_aniso_U_33
_atom_site_aniso_U_23
_atom_site_aniso_U_13
_atom_site_aniso_U_12
N 0.0246(12) 0.0261(12) 0.0381(13) -0.0022(10) 0.0009(11) 0.0014(11)
O1 0.0311(10) 0.0346(11) 0.0445(12) -0.0019(9) -0.0056(9) 0.0079(9)
O2 0.0345(12) 0.0494(14) 0.0524(14) -0.0082(11) -0.0046(11) -0.0031(11)
C1 0.0343(16) 0.0356(16) 0.0423(18) -0.0004(12) 0.0038(14) 0.0098(14)
C2 0.0235(13) 0.0269(15) 0.0409(17) 0.0028(12) 0.0013(12) 0.0039(12)
C3 0.0253(14) 0.0338(16) 0.0391(16) -0.0002(12) -0.0019(13) -0.0026(13)
C4 0.0258(14) 0.0320(16) 0.0367(17) -0.0037(12) 0.0016(13) -0.0025(12)
C5 0.0199(13) 0.0286(14) 0.0338(16) 0.0017(11) 0.0033(12) -0.0012(11)
C6 0.0228(13) 0.0296(15) 0.0320(15) 0.0006(11) 0.0013(12) -0.0009(12)
C7 0.0281(14) 0.0322(15) 0.0372(17) 0.0000(13) -0.0017(13) 0.0025(12)
C8 0.0236(14) 0.0323(15) 0.0346(16) 0.0010(12) -0.0037(12) 0.0042(12)
C9 0.0280(14) 0.0373(17) 0.0350(17) 0.0039(13) -0.0020(12) 0.0035(13)
C10 0.0310(16) 0.0309(16) 0.0511(19) 0.0000(13) -0.0102(14) 0.0047(13)
C11 0.0368(16) 0.0415(19) 0.0402(18) -0.0068(14) -0.0088(14) 0.0108(15)
C12 0.0321(16) 0.049(2) 0.0369(18) -0.0002(14) 0.0041(14) 0.0093(14)
C13 0.0283(15) 0.0309(16) 0.0393(17) 0.0051(12) -0.0011(13) 0.0004(13)
C14 0.0268(15) 0.0369(16) 0.0429(18) 0.0006(14) -0.0022(13) 0.0036(13)
C15 0.0298(14) 0.0363(16) 0.0328(16) 0.0001(12) -0.0060(13) 0.0025(14)
C16 0.0353(16) 0.0396(17) 0.0303(16) -0.0045(12) 0.0015(13) -0.0033(14)
C17 0.0265(13) 0.0359(16) 0.0343(16) -0.0070(12) 0.0020(12) -0.0031(13)
C18 0.0432(18) 0.0318(16) 0.0413(18) -0.0043(13) -0.0030(15) -0.0047(14)
C19 0.0234(13) 0.0290(14) 0.0312(15) -0.0008(11) 0.0019(12) -0.0010(12)
C20 0.0239(14) 0.0264(14) 0.0319(15) 0.0022(11) 0.0011(12) -0.0047(12)
C21 0.0274(14) 0.0261(14) 0.0355(16) 0.0002(11) 0.0035(12) -0.0001(12)

loop_
_atom_type_symbol
_atom_type_description
_atom_type_scat_dispersion_real
_atom_type_scat_dispersion_imag
_atom_type_scat_source
C C 0.0033 0.0016 'International Tables Vol C Tables 4.2.6.8 and 6.1.1.4'
H H 0.0000 0.0000 'International Tables Vol C Tables 4.2.6.8 and 6.1.1.4'
N N 0.0061 0.0033 'International Tables Vol C Tables 4.2.6.8 and 6.1.1.4'
O O 0.0106 0.0060 'International Tables Vol C Tables 4.2.6.8 and 6.1.1.4'

loop_
_geom_angle_atom_site_label_1
_geom_angle_atom_site_label_2
_geom_angle_atom_site_label_3
_geom_angle
C5 N C6 110.0(2)
C5 N H1 126(3)
C6 N H1 123(3)
C2 O1 C1 116.9(2)
O1 C1 H1A 109.5
O1 C1 H1B 109.5
H1A C1 H1B 109.5
O1 C1 H1C 109.5
H1A C1 H1C 109.5
H1B C1 H1C 109.5
O1 C2 C21 125.1(3)
O1 C2 C3 113.7(2)
C21 C2 C3 121.2(2)
C4 C3 C2 121.2(3)
C4 C3 H3 119.4
C2 C3 H3 119.4
C3 C4 C5 118.0(3)
C3 C4 H4 121.0
C5 C4 H4 121.0
N C5 C4 130.6(3)
N C5 C20 107.2(2)
C4 C5 C20 122.1(2)
C19 C6 N 108.7(2)
C19 C6 C7 130.5(3)
N C6 C7 120.8(2)
C14 C7 C6 112.1(2)
C14 C7 C8 112.6(2)
C6 C7 C8 110.3(2)
C14 C7 H7 107.2
C6 C7 H7 107.2
C8 C7 H7 107.2
C9 C8 C13 118.5(3)
C9 C8 C7 119.3(3)
C13 C8 C7 122.2(3)
C8 C9 C10 121.0(3)
C8 C9 H9 119.5
C10 C9 H9 119.5
C9 C10 C11 119.9(3)
C9 C10 H10 120.1
C11 C10 H10 120.1
C12 C11 C10 119.2(3)
C12 C11 H11 120.4
C10 C11 H11 120.4
C11 C12 C13 121.4(3)
C11 C12 H12 119.3
C13 C12 H12 119.3
C12 C13 C8 119.9(3)
C12 C13 H13 120.0
C8 C13 H13 120.0
C7 C14 C15 118.4(3)
C7 C14 H14A 107.7
C15 C14 H14A 107.7
C7 C14 H14B 107.7
C15 C14 H14B 107.7
H14A C14 H14B 107.1
O2 C15 C16 121.3(3)
O2 C15 C14 118.7(3)
C16 C15 C14 119.9(3)
C15 C16 C17 112.0(2)
C15 C16 H16A 109.2
C17 C16 H16A 109.2
C15 C16 H16B 109.2
C17 C16 H16B 109.2
H16A C16 H16B 107.9
C19 C17 C18 111.5(2)
C19 C17 C16 113.3(2)
C18 C17 C16 111.3(2)
C19 C17 H17 106.8
C18 C17 H17 106.8
C16 C17 H17 106.8
C17 C18 H18A 109.5
C17 C18 H18B 109.5
H18A C18 H18B 109.5
C17 C18 H18C 109.5
H18A C18 H18C 109.5
H18B C18 H18C 109.5
C6 C19 C20 107.1(2)
C6 C19 C17 128.5(3)
C20 C19 C17 124.4(2)
C21 C20 C5 119.1(3)
C21 C20 C19 133.9(3)
C5 C20 C19 107.0(2)
C2 C21 C20 118.4(3)
C2 C21 H21 120.8
C20 C21 H21 120.8

loop_
_geom_bond_atom_site_label_1
_geom_bond_atom_site_label_2
_geom_bond_distance
N C5 1.376(4)
N C6 1.388(4)
N H1 0.87(4)
O1 C2 1.381(3)
O1 C1 1.427(4)
O2 C15 1.218(4)
C1 H1A 0.9800
C1 H1B 0.9800
C1 H1C 0.9800
C2 C21 1.387(4)
C2 C3 1.413(4)
C3 C4 1.368(4)
C3 H3 0.9500
C4 C5 1.392(4)
C4 H4 0.9500
C5 C20 1.415(4)
C6 C19 1.377(4)
C6 C7 1.523(4)
C7 C14 1.511(4)
C7 C8 1.528(4)
C7 H7 1.0000
C8 C9 1.390(4)
C8 C13 1.398(4)
C9 C10 1.392(4)
C9 H9 0.9500
C10 C11 1.396(5)
C10 H10 0.9500
C11 C12 1.368(5)
C11 H11 0.9500
C12 C13 1.394(4)
C12 H12 0.9500
C13 H13 0.9500
C14 C15 1.523(4)
C14 H14A 0.9900
C14 H14B 0.9900
C15 C16 1.498(4)
C16 C17 1.546(4)
C16 H16A 0.9900
C16 H16B 0.9900
C17 C19 1.520(4)
C17 C18 1.533(4)
C17 H17 1.0000
C18 H18A 0.9800
C18 H18B 0.9800
C18 H18C 0.9800
C19 C20 1.446(4)
C20 C21 1.407(4)
C21 H21 0.9500
